data_4327908
loop_
_publ_author_name
'K. Cory MacLeod'
'Brian O. Patrick'
'Kevin M. Smith'

_publ_section_title
;
 Reactivity of Cr(III) \m-Oxo Compounds: Catalyst Regeneration and Atom
 Transfer Processes
;
_journal_name_full 'Inorganic Chemistry'
_journal_page_first 688
_journal_page_last 700
_journal_paper_doi 10.1021/ic202233f
_journal_volume 51
_journal_year 2012
_chemical_formula_sum 'C35 H41 Cr N2 O'
_chemical_formula_weight 557.70
_chemical_name_systematic
;
 ?
;
_space_group_IT_number 14
_symmetry_cell_setting monoclinic
_symmetry_space_group_name_Hall '-P 2yn'
_symmetry_space_group_name_H-M 'P 1 21/n 1'
_atom_sites_solution_hydrogens geom
_atom_sites_solution_primary direct
_atom_sites_solution_secondary difmap
_audit_creation_method SHELXL-97
_cell_angle_alpha 90.00
_cell_angle_beta 99.964(5)
_cell_angle_gamma 90.00
_cell_formula_units_Z 4
_cell_length_a 11.5614(10)
_cell_length_b 8.9497(8)
_cell_length_c 29.309(3)
_cell_measurement_reflns_used 7963
_cell_measurement_temperature 173(2)
_cell_measurement_theta_max 27.65
_cell_measurement_theta_min 2.52
_cell_volume 2986.9(5)
_computing_structure_refinement 'SHELXL-97 (Sheldrick, 1997)'
_diffrn_ambient_temperature 173(2)
_diffrn_measured_fraction_theta_full 0.996
_diffrn_measured_fraction_theta_max 0.996
_diffrn_measurement_device_type 'Bruker X8 APEX II'
_diffrn_measurement_method 'area detector'
_diffrn_radiation_monochromator graphite
_diffrn_radiation_source 'fine-focus sealed tube'
_diffrn_radiation_type MoK\a
_diffrn_radiation_wavelength 0.71073
_diffrn_reflns_av_R_equivalents 0.0365
_diffrn_reflns_av_sigmaI/netI 0.0376
_diffrn_reflns_limit_h_max 14
_diffrn_reflns_limit_h_min -15
_diffrn_reflns_limit_k_max 11
_diffrn_reflns_limit_k_min -9
_diffrn_reflns_limit_l_max 38
_diffrn_reflns_limit_l_min -38
_diffrn_reflns_number 29609
_diffrn_reflns_theta_full 28.00
_diffrn_reflns_theta_max 28.00
_diffrn_reflns_theta_min 1.81
_exptl_absorpt_coefficient_mu 0.412
_exptl_absorpt_correction_T_max 0.988
_exptl_absorpt_correction_T_min 0.856
_exptl_absorpt_correction_type multi-scan
_exptl_crystal_colour black-green
_exptl_crystal_density_diffrn 1.240
_exptl_crystal_description plate
_exptl_crystal_F_000 1188
_exptl_crystal_size_max 0.50
_exptl_crystal_size_mid 0.50
_exptl_crystal_size_min 0.03
_refine_diff_density_max 0.313
_refine_diff_density_min -0.361
_refine_diff_density_rms 0.054
_refine_ls_extinction_method none
_refine_ls_goodness_of_fit_ref 1.034
_refine_ls_hydrogen_treatment constr
_refine_ls_matrix_type full
_refine_ls_number_parameters 360
_refine_ls_number_reflns 7184
_refine_ls_number_restraints 0
_refine_ls_restrained_S_all 1.034
_refine_ls_R_factor_all 0.0667
_refine_ls_R_factor_gt 0.0422
_refine_ls_shift/su_max 0.009
_refine_ls_shift/su_mean 0.001
_refine_ls_structure_factor_coef Fsqd
_refine_ls_weighting_details 'calc w=1/[\s^2^(Fo^2^)+(0.0500P)^2^+1.5359P] where P=(Fo^2^+2Fc^2^)/3'
_refine_ls_weighting_scheme calc
_refine_ls_wR_factor_gt 0.1006
_refine_ls_wR_factor_ref 0.1118
_reflns_number_gt 5348
_reflns_number_total 7184
_reflns_threshold_expression >2sigma(I)
_cod_data_source_file ic202233f_si_002_6.cif
_cod_data_source_block 7_CpCr[(XylNCMe)2CH](OCMe2Ph)
_cod_original_sg_symbol_H-M 'P 21/n'
_cod_database_code 4327908

loop_
_symmetry_equiv_pos_as_xyz
'x, y, z'
'-x+1/2, y+1/2, -z+1/2'
'-x, -y, -z'
'x-1/2, -y-1/2, z-1/2'

loop_
_atom_site_label
_atom_site_type_symbol
_atom_site_fract_x
_atom_site_fract_y
_atom_site_fract_z
_atom_site_U_iso_or_equiv
_atom_site_adp_type
_atom_site_occupancy
_atom_site_symmetry_multiplicity
_atom_site_calc_flag
_atom_site_refinement_flags
C1 C 0.70327(19) -0.0803(2) 0.45625(7) 0.0308(4) Uani 1 1 d .
H1A H 0.7371 -0.0661 0.4890 0.046 Uiso 1 1 calc R
H1B H 0.7186 -0.1826 0.4469 0.046 Uiso 1 1 calc R
H1C H 0.6183 -0.0633 0.4517 0.046 Uiso 1 1 calc R
C2 C 0.75845(15) 0.0292(2) 0.42711(6) 0.0221(4) Uani 1 1 d .
C3 C 0.82707(16) -0.0302(2) 0.39699(6) 0.0237(4) Uani 1 1 d .
H3 H 0.8198 -0.1346 0.3913 0.028 Uiso 1 1 calc R
C4 C 0.90533(16) 0.0466(2) 0.37423(6) 0.0226(4) Uani 1 1 d .
C5 C 0.99506(18) -0.0452(2) 0.35484(8) 0.0332(5) Uani 1 1 d .
H5A H 0.9941 -0.0173 0.3224 0.050 Uiso 1 1 calc R
H5B H 0.9760 -0.1515 0.3566 0.050 Uiso 1 1 calc R
H5C H 1.0733 -0.0263 0.3729 0.050 Uiso 1 1 calc R
C6 C 0.69923(16) 0.2217(2) 0.47352(6) 0.0237(4) Uani 1 1 d .
C7 C 0.78049(18) 0.2343(2) 0.51496(7) 0.0279(4) Uani 1 1 d .
C8 C 0.7420(2) 0.2865(3) 0.55422(7) 0.0384(5) Uani 1 1 d .
H8 H 0.7963 0.2967 0.5823 0.046 Uiso 1 1 calc R
C9 C 0.6258(2) 0.3237(3) 0.55298(8) 0.0437(6) Uani 1 1 d .
H9 H 0.6007 0.3603 0.5801 0.052 Uiso 1 1 calc R
C10 C 0.5460(2) 0.3079(3) 0.51264(8) 0.0373(5) Uani 1 1 d .
H10 H 0.4660 0.3331 0.5122 0.045 Uiso 1 1 calc R
C11 C 0.58105(17) 0.2553(2) 0.47221(7) 0.0293(4) Uani 1 1 d .
C12 C 0.90760(18) 0.1950(3) 0.51651(7) 0.0359(5) Uani 1 1 d .
H12A H 0.9508 0.2096 0.5480 0.054 Uiso 1 1 calc R
H12B H 0.9409 0.2595 0.4951 0.054 Uiso 1 1 calc R
H12C H 0.9139 0.0903 0.5074 0.054 Uiso 1 1 calc R
C13 C 0.49213(19) 0.2341(3) 0.42905(8) 0.0422(6) Uani 1 1 d .
H13A H 0.5280 0.2574 0.4019 0.063 Uiso 1 1 calc R
H13B H 0.4253 0.3009 0.4298 0.063 Uiso 1 1 calc R
H13C H 0.4650 0.1302 0.4272 0.063 Uiso 1 1 calc R
C14 C 1.00317(16) 0.2634(2) 0.35322(7) 0.0238(4) Uani 1 1 d .
C15 C 0.98931(17) 0.3006(2) 0.30616(7) 0.0290(4) Uani 1 1 d .
C16 C 1.07584(19) 0.3844(3) 0.29071(8) 0.0356(5) Uani 1 1 d .
H16 H 1.0674 0.4098 0.2588 0.043 Uiso 1 1 calc R
C17 C 1.17394(18) 0.4315(3) 0.32101(9) 0.0373(5) Uani 1 1 d .
H17 H 1.2304 0.4936 0.3104 0.045 Uiso 1 1 calc R
C18 C 1.18970(17) 0.3882(3) 0.36661(8) 0.0347(5) Uani 1 1 d .
H18 H 1.2589 0.4177 0.3870 0.042 Uiso 1 1 calc R
C19 C 1.10622(17) 0.3020(2) 0.38351(7) 0.0282(4) Uani 1 1 d .
C20 C 0.8823(2) 0.2534(3) 0.27276(7) 0.0425(6) Uani 1 1 d .
H20A H 0.8850 0.2960 0.2422 0.064 Uiso 1 1 calc R
H20B H 0.8118 0.2892 0.2837 0.064 Uiso 1 1 calc R
H20C H 0.8800 0.1441 0.2706 0.064 Uiso 1 1 calc R
C21 C 1.12919(19) 0.2501(3) 0.43289(8) 0.0396(5) Uani 1 1 d .
H21A H 1.1746 0.1571 0.4352 0.059 Uiso 1 1 calc R
H21B H 1.0543 0.2325 0.4434 0.059 Uiso 1 1 calc R
H21C H 1.1737 0.3268 0.4524 0.059 Uiso 1 1 calc R
C22 C 0.7492(2) 0.5673(2) 0.35939(8) 0.0413(6) Uani 1 1 d .
H22 H 0.7114 0.5917 0.3289 0.050 Uiso 1 1 calc R
C23 C 0.6937(2) 0.5477(2) 0.39831(9) 0.0413(6) Uani 1 1 d .
H23 H 0.6120 0.5544 0.3988 0.050 Uiso 1 1 calc R
C24 C 0.7823(3) 0.5167(2) 0.43585(8) 0.0439(6) Uani 1 1 d .
H24 H 0.7713 0.5010 0.4669 0.053 Uiso 1 1 calc R
C25 C 0.8880(2) 0.5125(3) 0.42054(9) 0.0448(6) Uani 1 1 d .
H25 H 0.9621 0.4911 0.4390 0.054 Uiso 1 1 calc R
C26 C 0.8684(2) 0.5447(2) 0.37360(10) 0.0429(6) Uani 1 1 d .
H26 H 0.9267 0.5502 0.3545 0.052 Uiso 1 1 calc R
C27 C 0.55834(18) 0.2473(2) 0.30428(7) 0.0324(5) Uani 1 1 d .
C28 C 0.5807(2) 0.2245(4) 0.25469(8) 0.0532(7) Uani 1 1 d .
H28A H 0.6241 0.3102 0.2455 0.080 Uiso 1 1 calc R
H28B H 0.5054 0.2154 0.2336 0.080 Uiso 1 1 calc R
H28C H 0.6267 0.1332 0.2533 0.080 Uiso 1 1 calc R
C29 C 0.4964(2) 0.3986(3) 0.30691(11) 0.0583(8) Uani 1 1 d .
H29A H 0.4774 0.4117 0.3380 0.087 Uiso 1 1 calc R
H29B H 0.4240 0.4008 0.2839 0.087 Uiso 1 1 calc R
H29C H 0.5485 0.4794 0.3005 0.087 Uiso 1 1 calc R
C30 C 0.48034(17) 0.1185(2) 0.31468(6) 0.0277(4) Uani 1 1 d .
C31 C 0.35874(19) 0.1231(3) 0.30322(8) 0.0373(5) Uani 1 1 d .
H31 H 0.3217 0.2112 0.2897 0.045 Uiso 1 1 calc R
C32 C 0.2904(2) 0.0018(3) 0.31104(9) 0.0489(7) Uani 1 1 d .
H32 H 0.2073 0.0076 0.3030 0.059 Uiso 1 1 calc R
C33 C 0.3419(2) -0.1269(3) 0.33033(9) 0.0533(7) Uani 1 1 d .
H33 H 0.2951 -0.2097 0.3360 0.064 Uiso 1 1 calc R
C34 C 0.4630(2) -0.1344(3) 0.34132(9) 0.0473(6) Uani 1 1 d .
H34 H 0.4995 -0.2236 0.3542 0.057 Uiso 1 1 calc R
C35 C 0.53141(19) -0.0132(3) 0.33371(7) 0.0346(5) Uani 1 1 d .
H35 H 0.6145 -0.0201 0.3416 0.042 Uiso 1 1 calc R
N1 N 0.74178(13) 0.17496(18) 0.43232(5) 0.0211(3) Uani 1 1 d .
N2 N 0.90762(13) 0.19467(18) 0.37107(5) 0.0216(3) Uani 1 1 d .
O1 O 0.66780(11) 0.24203(16) 0.33417(5) 0.0291(3) Uani 1 1 d .
Cr1 Cr 0.77244(2) 0.32479(3) 0.383938(10) 0.01973(9) Uani 1 1 d .

loop_
_atom_site_aniso_label
_atom_site_aniso_U_11
_atom_site_aniso_U_22
_atom_site_aniso_U_33
_atom_site_aniso_U_23
_atom_site_aniso_U_13
_atom_site_aniso_U_12
C1 0.0412(11) 0.0212(10) 0.0310(11) 0.0042(8) 0.0086(9) -0.0022(9)
C2 0.0239(8) 0.0166(9) 0.0237(9) 0.0014(7) -0.0015(7) -0.0009(7)
C3 0.0284(9) 0.0155(9) 0.0256(9) -0.0025(7) 0.0000(7) 0.0018(7)
C4 0.0262(9) 0.0202(10) 0.0199(9) -0.0034(7) -0.0002(7) 0.0022(7)
C5 0.0390(11) 0.0266(12) 0.0358(11) -0.0044(9) 0.0117(9) 0.0058(9)
C6 0.0305(9) 0.0174(9) 0.0240(9) 0.0012(7) 0.0071(7) 0.0012(8)
C7 0.0362(10) 0.0248(10) 0.0230(10) 0.0017(8) 0.0057(8) 0.0015(9)
C8 0.0530(13) 0.0385(13) 0.0237(10) -0.0031(9) 0.0071(9) 0.0016(11)
C9 0.0594(14) 0.0445(15) 0.0328(12) -0.0031(11) 0.0236(11) 0.0062(12)
C10 0.0400(11) 0.0323(13) 0.0444(13) 0.0037(10) 0.0209(10) 0.0056(10)
C11 0.0321(10) 0.0249(11) 0.0324(11) 0.0021(8) 0.0097(8) 0.0024(9)
C12 0.0344(11) 0.0439(14) 0.0269(10) -0.0025(9) -0.0019(8) 0.0034(10)
C13 0.0266(10) 0.0555(16) 0.0435(13) -0.0003(11) 0.0028(9) 0.0063(10)
C14 0.0238(9) 0.0218(10) 0.0262(9) 0.0003(8) 0.0055(7) 0.0026(8)
C15 0.0302(10) 0.0310(12) 0.0263(10) 0.0011(8) 0.0063(8) 0.0034(9)
C16 0.0376(11) 0.0367(13) 0.0347(12) 0.0109(10) 0.0126(9) 0.0062(10)
C17 0.0311(10) 0.0292(12) 0.0546(15) 0.0092(10) 0.0155(10) 0.0008(9)
C18 0.0230(9) 0.0318(12) 0.0483(13) 0.0007(10) 0.0037(9) 0.0004(9)
C19 0.0264(9) 0.0272(11) 0.0298(10) 0.0006(8) 0.0016(8) 0.0042(8)
C20 0.0402(12) 0.0630(17) 0.0233(11) 0.0002(10) 0.0028(9) -0.0058(12)
C21 0.0312(11) 0.0522(15) 0.0321(12) 0.0054(10) -0.0037(9) 0.0018(10)
C22 0.0660(15) 0.0137(10) 0.0380(13) 0.0050(9) -0.0080(11) -0.0020(10)
C23 0.0377(12) 0.0147(11) 0.0730(17) -0.0066(11) 0.0140(11) 0.0017(9)
C24 0.0862(19) 0.0155(11) 0.0300(12) -0.0074(9) 0.0104(12) -0.0032(12)
C25 0.0447(13) 0.0193(11) 0.0627(16) -0.0106(11) -0.0122(12) -0.0026(10)
C26 0.0525(14) 0.0155(11) 0.0655(17) -0.0069(10) 0.0233(12) -0.0093(10)
C27 0.0300(10) 0.0307(12) 0.0311(11) 0.0064(9) -0.0095(8) -0.0056(9)
C28 0.0460(13) 0.079(2) 0.0292(12) 0.0159(12) -0.0082(10) -0.0295(14)
C29 0.0409(13) 0.0333(14) 0.089(2) 0.0144(14) -0.0229(13) 0.0023(11)
C30 0.0316(10) 0.0317(11) 0.0185(9) -0.0031(8) 0.0003(7) -0.0029(9)
C31 0.0332(11) 0.0413(14) 0.0381(12) -0.0070(10) 0.0077(9) 0.0018(10)
C32 0.0342(12) 0.0635(19) 0.0532(15) -0.0106(13) 0.0191(11) -0.0115(12)
C33 0.0600(16) 0.0551(18) 0.0483(15) 0.0038(13) 0.0195(13) -0.0245(14)
C34 0.0603(15) 0.0379(14) 0.0408(13) 0.0096(11) 0.0007(11) -0.0114(12)
C35 0.0376(11) 0.0353(13) 0.0278(11) 0.0033(9) -0.0031(9) -0.0037(10)
N1 0.0231(7) 0.0182(8) 0.0217(7) -0.0005(6) 0.0032(6) 0.0010(6)
N2 0.0235(7) 0.0197(8) 0.0215(7) -0.0002(6) 0.0033(6) -0.0002(6)
O1 0.0283(7) 0.0246(8) 0.0296(7) -0.0015(6) -0.0082(6) 0.0011(6)
Cr1 0.02337(14) 0.01293(15) 0.02186(15) -0.00068(12) 0.00104(10) 0.00062(12)

loop_
_atom_type_symbol
_atom_type_description
_atom_type_scat_dispersion_real
_atom_type_scat_dispersion_imag
_atom_type_scat_source
C C 0.0033 0.0016 'International Tables Vol C Tables 4.2.6.8 and 6.1.1.4'
H H 0.0000 0.0000 'International Tables Vol C Tables 4.2.6.8 and 6.1.1.4'
N N 0.0061 0.0033 'International Tables Vol C Tables 4.2.6.8 and 6.1.1.4'
O O 0.0106 0.0060 'International Tables Vol C Tables 4.2.6.8 and 6.1.1.4'
Cr Cr 0.3209 0.6236 'International Tables Vol C Tables 4.2.6.8 and 6.1.1.4'

loop_
_geom_angle_atom_site_label_1
_geom_angle_atom_site_label_2
_geom_angle_atom_site_label_3
_geom_angle
C2 C1 H1A 109.5
C2 C1 H1B 109.5
H1A C1 H1B 109.5
C2 C1 H1C 109.5
H1A C1 H1C 109.5
H1B C1 H1C 109.5
N1 C2 C3 123.86(17)
N1 C2 C1 119.12(17)
C3 C2 C1 116.99(17)
C2 C3 C4 127.13(18)
C2 C3 H3 116.4
C4 C3 H3 116.4
N2 C4 C3 123.20(17)
N2 C4 C5 119.56(17)
C3 C4 C5 117.16(17)
C4 C5 H5A 109.5
C4 C5 H5B 109.5
H5A C5 H5B 109.5
C4 C5 H5C 109.5
H5A C5 H5C 109.5
H5B C5 H5C 109.5
C11 C6 C7 120.80(18)
C11 C6 N1 120.97(17)
C7 C6 N1 118.22(16)
C8 C7 C6 118.83(19)
C8 C7 C12 120.45(19)
C6 C7 C12 120.71(18)
C9 C8 C7 120.8(2)
C9 C8 H8 119.6
C7 C8 H8 119.6
C10 C9 C8 120.2(2)
C10 C9 H9 119.9
C8 C9 H9 119.9
C9 C10 C11 120.9(2)
C9 C10 H10 119.5
C11 C10 H10 119.5
C6 C11 C10 118.41(19)
C6 C11 C13 121.50(18)
C10 C11 C13 120.09(19)
C7 C12 H12A 109.5
C7 C12 H12B 109.5
H12A C12 H12B 109.5
C7 C12 H12C 109.5
H12A C12 H12C 109.5
H12B C12 H12C 109.5
C11 C13 H13A 109.5
C11 C13 H13B 109.5
H13A C13 H13B 109.5
C11 C13 H13C 109.5
H13A C13 H13C 109.5
H13B C13 H13C 109.5
C19 C14 C15 120.37(18)
C19 C14 N2 119.81(17)
C15 C14 N2 119.68(16)
C16 C15 C14 118.92(19)
C16 C15 C20 119.96(19)
C14 C15 C20 121.11(19)
C17 C16 C15 120.9(2)
C17 C16 H16 119.5
C15 C16 H16 119.5
C18 C17 C16 119.8(2)
C18 C17 H17 120.1
C16 C17 H17 120.1
C17 C18 C19 121.3(2)
C17 C18 H18 119.4
C19 C18 H18 119.4
C18 C19 C14 118.51(19)
C18 C19 C21 119.82(18)
C14 C19 C21 121.66(19)
C15 C20 H20A 109.5
C15 C20 H20B 109.5
H20A C20 H20B 109.5
C15 C20 H20C 109.5
H20A C20 H20C 109.5
H20B C20 H20C 109.5
C19 C21 H21A 109.5
C19 C21 H21B 109.5
H21A C21 H21B 109.5
C19 C21 H21C 109.5
H21A C21 H21C 109.5
H21B C21 H21C 109.5
C26 C22 C23 107.8(2)
C26 C22 Cr1 73.13(13)
C23 C22 Cr1 70.94(12)
C26 C22 H22 126.1
C23 C22 H22 126.1
Cr1 C22 H22 121.6
C24 C23 C22 106.7(2)
C24 C23 Cr1 72.97(13)
C22 C23 Cr1 72.88(13)
C24 C23 H23 126.6
C22 C23 H23 126.6
Cr1 C23 H23 119.5
C25 C24 C23 108.7(2)
C25 C24 Cr1 72.93(13)
C23 C24 Cr1 71.28(13)
C25 C24 H24 125.6
C23 C24 H24 125.6
Cr1 C24 H24 121.8
C24 C25 C26 108.5(2)
C24 C25 Cr1 72.16(13)
C26 C25 Cr1 72.89(13)
C24 C25 H25 125.8
C26 C25 H25 125.8
Cr1 C25 H25 120.9
C22 C26 C25 108.2(2)
C22 C26 Cr1 71.81(13)
C25 C26 Cr1 72.05(13)
C22 C26 H26 125.9
C25 C26 H26 125.9
Cr1 C26 H26 122.0
O1 C27 C30 110.36(16)
O1 C27 C28 107.73(18)
C30 C27 C28 106.90(18)
O1 C27 C29 111.94(18)
C30 C27 C29 111.00(19)
C28 C27 C29 108.7(2)
C27 C28 H28A 109.5
C27 C28 H28B 109.5
H28A C28 H28B 109.5
C27 C28 H28C 109.5
H28A C28 H28C 109.5
H28B C28 H28C 109.5
C27 C29 H29A 109.5
C27 C29 H29B 109.5
H29A C29 H29B 109.5
C27 C29 H29C 109.5
H29A C29 H29C 109.5
H29B C29 H29C 109.5
C31 C30 C35 117.7(2)
C31 C30 C27 122.5(2)
C35 C30 C27 119.72(18)
C32 C31 C30 121.3(2)
C32 C31 H31 119.4
C30 C31 H31 119.4
C33 C32 C31 120.4(2)
C33 C32 H32 119.8
C31 C32 H32 119.8
C32 C33 C34 119.1(2)
C32 C33 H33 120.4
C34 C33 H33 120.5
C33 C34 C35 120.6(2)
C33 C34 H34 119.7
C35 C34 H34 119.7
C34 C35 C30 120.9(2)
C34 C35 H35 119.5
C30 C35 H35 119.5
C2 N1 C6 117.20(16)
C2 N1 Cr1 121.44(13)
C6 N1 Cr1 121.35(12)
C4 N2 C14 118.51(16)
C4 N2 Cr1 122.16(12)
C14 N2 Cr1 119.00(12)
C27 O1 Cr1 149.03(14)
O1 Cr1 N1 96.62(6)
O1 Cr1 N2 92.44(6)
N1 Cr1 N2 89.08(6)
O1 Cr1 C23 105.46(8)
N1 Cr1 C23 109.18(8)
N2 Cr1 C23 152.29(7)
O1 Cr1 C24 139.90(8)
N1 Cr1 C24 91.49(8)
N2 Cr1 C24 127.01(8)
C23 Cr1 C24 35.75(9)
O1 Cr1 C22 96.04(7)
N1 Cr1 C22 145.33(8)
N2 Cr1 C22 122.45(8)
C23 Cr1 C22 36.17(9)
C24 Cr1 C22 59.06(8)
O1 Cr1 C25 153.72(8)
N1 Cr1 C25 108.39(8)
N2 Cr1 C25 95.84(8)
C23 Cr1 C25 59.18(8)
C24 Cr1 C25 34.91(9)
C22 Cr1 C25 58.64(8)
O1 Cr1 C26 119.64(8)
N1 Cr1 C26 143.45(8)
N2 Cr1 C26 93.54(8)
C23 Cr1 C26 59.32(9)
C24 Cr1 C26 58.39(9)
C22 Cr1 C26 35.07(9)
C25 Cr1 C26 35.07(9)

loop_
_geom_bond_atom_site_label_1
_geom_bond_atom_site_label_2
_geom_bond_distance
C1 C2 1.512(3)
C1 H1A 0.9800
C1 H1B 0.9800
C1 H1C 0.9800
C2 N1 1.332(2)
C2 C3 1.390(3)
C3 C4 1.395(3)
C3 H3 0.9500
C4 N2 1.329(2)
C4 C5 1.509(3)
C5 H5A 0.9800
C5 H5B 0.9800
C5 H5C 0.9800
C6 C11 1.393(3)
C6 C7 1.406(3)
C6 N1 1.442(2)
C7 C8 1.385(3)
C7 C12 1.504(3)
C8 C9 1.379(3)
C8 H8 0.9500
C9 C10 1.375(3)
C9 H9 0.9500
C10 C11 1.398(3)
C10 H10 0.9500
C11 C13 1.498(3)
C12 H12A 0.9800
C12 H12B 0.9800
C12 H12C 0.9800
C13 H13A 0.9800
C13 H13B 0.9800
C13 H13C 0.9800
C14 C19 1.400(3)
C14 C15 1.401(3)
C14 N2 1.440(2)
C15 C16 1.388(3)
C15 C20 1.500(3)
C16 C17 1.380(3)
C16 H16 0.9500
C17 C18 1.373(3)
C17 H17 0.9500
C18 C19 1.392(3)
C18 H18 0.9500
C19 C21 1.499(3)
C20 H20A 0.9800
C20 H20B 0.9800
C20 H20C 0.9800
C21 H21A 0.9800
C21 H21B 0.9800
C21 H21C 0.9800
C22 C26 1.383(3)
C22 C23 1.413(4)
C22 Cr1 2.288(2)
C22 H22 0.9500
C23 C24 1.395(3)
C23 Cr1 2.262(2)
C23 H23 0.9500
C24 C25 1.373(4)
C24 Cr1 2.284(2)
C24 H24 0.9500
C25 C26 1.385(4)
C25 Cr1 2.294(2)
C25 H25 0.9500
C26 Cr1 2.304(2)
C26 H26 0.9500
C27 O1 1.410(2)
C27 C30 1.527(3)
C27 C28 1.533(3)
C27 C29 1.539(3)
C28 H28A 0.9800
C28 H28B 0.9800
C28 H28C 0.9800
C29 H29A 0.9800
C29 H29B 0.9800
C29 H29C 0.9800
C30 C31 1.388(3)
C30 C35 1.391(3)
C31 C32 1.385(4)
C31 H31 0.9500
C32 C33 1.373(4)
C32 H32 0.9500
C33 C34 1.382(4)
C33 H33 0.9500
C34 C35 1.383(3)
C34 H34 0.9500
C35 H35 0.9500
N1 Cr1 2.0270(16)
N2 Cr1 2.0359(15)
O1 Cr1 1.8786(13)

loop_
_geom_torsion_atom_site_label_1
_geom_torsion_atom_site_label_2
_geom_torsion_atom_site_label_3
_geom_torsion_atom_site_label_4
_geom_torsion
N1 C2 C3 C4 12.7(3)
C1 C2 C3 C4 -165.56(18)
C2 C3 C4 N2 -14.2(3)
C2 C3 C4 C5 162.45(18)
C11 C6 C7 C8 -2.5(3)
N1 C6 C7 C8 176.67(19)
C11 C6 C7 C12 178.8(2)
N1 C6 C7 C12 -2.1(3)
C6 C7 C8 C9 0.8(3)
C12 C7 C8 C9 179.5(2)
C7 C8 C9 C10 0.7(4)
C8 C9 C10 C11 -0.5(4)
C7 C6 C11 C10 2.6(3)
N1 C6 C11 C10 -176.52(18)
C7 C6 C11 C13 -176.4(2)
N1 C6 C11 C13 4.4(3)
C9 C10 C11 C6 -1.1(3)
C9 C10 C11 C13 178.0(2)
C19 C14 C15 C16 -4.1(3)
N2 C14 C15 C16 171.46(19)
C19 C14 C15 C20 176.8(2)
N2 C14 C15 C20 -7.5(3)
C14 C15 C16 C17 -0.3(3)
C20 C15 C16 C17 178.7(2)
C15 C16 C17 C18 3.6(3)
C16 C17 C18 C19 -2.5(3)
C17 C18 C19 C14 -1.9(3)
C17 C18 C19 C21 176.8(2)
C15 C14 C19 C18 5.2(3)
N2 C14 C19 C18 -170.39(18)
C15 C14 C19 C21 -173.5(2)
N2 C14 C19 C21 10.9(3)
C26 C22 C23 C24 1.4(2)
Cr1 C22 C23 C24 65.65(15)
C26 C22 C23 Cr1 -64.29(16)
C22 C23 C24 C25 -1.8(2)
Cr1 C23 C24 C25 63.76(16)
C22 C23 C24 Cr1 -65.59(15)
C23 C24 C25 C26 1.6(3)
Cr1 C24 C25 C26 64.32(16)
C23 C24 C25 Cr1 -62.71(16)
C23 C22 C26 C25 -0.4(3)
Cr1 C22 C26 C25 -63.26(16)
C23 C22 C26 Cr1 62.86(15)
C24 C25 C26 C22 -0.7(3)
Cr1 C25 C26 C22 63.11(16)
C24 C25 C26 Cr1 -63.85(16)
O1 C27 C30 C31 156.83(19)
C28 C27 C30 C31 -86.3(3)
C29 C27 C30 C31 32.1(3)
O1 C27 C30 C35 -27.3(3)
C28 C27 C30 C35 89.5(2)
C29 C27 C30 C35 -152.0(2)
C35 C30 C31 C32 0.9(3)
C27 C30 C31 C32 176.8(2)
C30 C31 C32 C33 -0.2(4)
C31 C32 C33 C34 -0.8(4)
C32 C33 C34 C35 1.0(4)
C33 C34 C35 C30 -0.3(4)
C31 C30 C35 C34 -0.7(3)
C27 C30 C35 C34 -176.7(2)
C3 C2 N1 C6 -161.97(17)
C1 C2 N1 C6 16.2(2)
C3 C2 N1 Cr1 19.0(2)
C1 C2 N1 Cr1 -162.85(13)
C11 C6 N1 C2 -100.2(2)
C7 C6 N1 C2 80.7(2)
C11 C6 N1 Cr1 78.9(2)
C7 C6 N1 Cr1 -100.23(18)
C3 C4 N2 C14 170.51(16)
C5 C4 N2 C14 -6.0(2)
C3 C4 N2 Cr1 -16.2(2)
C5 C4 N2 Cr1 167.23(13)
C19 C14 N2 C4 -89.2(2)
C15 C14 N2 C4 95.2(2)
C19 C14 N2 Cr1 97.33(18)
C15 C14 N2 Cr1 -78.3(2)
C30 C27 O1 Cr1 -110.3(3)
C28 C27 O1 Cr1 133.3(2)
C29 C27 O1 Cr1 13.8(4)
C27 O1 Cr1 N1 102.6(3)
C27 O1 Cr1 N2 -168.0(3)
C27 O1 Cr1 C23 -9.4(3)
C27 O1 Cr1 C24 2.3(3)
C27 O1 Cr1 C22 -45.1(3)
C27 O1 Cr1 C25 -59.6(3)
C27 O1 Cr1 C26 -72.6(3)
C2 N1 Cr1 O1 58.01(14)
C6 N1 Cr1 O1 -121.02(13)
C2 N1 Cr1 N2 -34.34(14)
C6 N1 Cr1 N2 146.63(13)
C2 N1 Cr1 C23 166.94(14)
C6 N1 Cr1 C23 -12.09(15)
C2 N1 Cr1 C24 -161.34(15)
C6 N1 Cr1 C24 19.64(15)
C2 N1 Cr1 C22 168.72(14)
C6 N1 Cr1 C22 -10.3(2)
C2 N1 Cr1 C25 -130.19(14)
C6 N1 Cr1 C25 50.78(15)
C2 N1 Cr1 C26 -129.04(16)
C6 N1 Cr1 C26 51.93(19)
C4 N2 Cr1 O1 -63.33(14)
C14 N2 Cr1 O1 109.89(13)
C4 N2 Cr1 N1 33.25(14)
C14 N2 Cr1 N1 -153.53(13)
C4 N2 Cr1 C23 165.78(18)
C14 N2 Cr1 C23 -21.0(2)
C4 N2 Cr1 C24 124.42(15)
C14 N2 Cr1 C24 -62.36(16)
C4 N2 Cr1 C22 -162.06(14)
C14 N2 Cr1 C22 11.16(16)
C4 N2 Cr1 C25 141.64(15)
C14 N2 Cr1 C25 -45.13(15)
C4 N2 Cr1 C26 176.76(15)
C14 N2 Cr1 C26 -10.02(14)
C24 C23 Cr1 O1 167.01(14)
C22 C23 Cr1 O1 -78.85(14)
C24 C23 Cr1 N1 64.14(16)
C22 C23 Cr1 N1 178.28(13)
C24 C23 Cr1 N2 -64.6(2)
C22 C23 Cr1 N2 49.6(2)
C22 C23 Cr1 C24 114.1(2)
C24 C23 Cr1 C22 -114.1(2)
C24 C23 Cr1 C25 -36.31(15)
C22 C23 Cr1 C25 77.82(15)
C24 C23 Cr1 C26 -77.36(16)
C22 C23 Cr1 C26 36.78(14)
C25 C24 Cr1 O1 -136.94(15)
C23 C24 Cr1 O1 -19.7(2)
C25 C24 Cr1 N1 120.95(15)
C23 C24 Cr1 N1 -121.76(15)
C25 C24 Cr1 N2 30.98(18)
C23 C24 Cr1 N2 148.27(13)
C25 C24 Cr1 C23 -117.3(2)
C25 C24 Cr1 C22 -78.39(16)
C23 C24 Cr1 C22 38.90(14)
C23 C24 Cr1 C25 117.3(2)
C25 C24 Cr1 C26 -37.11(15)
C23 C24 Cr1 C26 80.18(16)
C26 C22 Cr1 O1 -135.64(15)
C23 C22 Cr1 O1 108.03(14)
C26 C22 Cr1 N1 113.47(18)
C23 C22 Cr1 N1 -2.9(2)
C26 C22 Cr1 N2 -38.87(17)
C23 C22 Cr1 N2 -155.20(13)
C26 C22 Cr1 C23 116.3(2)
C26 C22 Cr1 C24 77.90(16)
C23 C22 Cr1 C24 -38.43(14)
C26 C22 Cr1 C25 36.87(15)
C23 C22 Cr1 C25 -79.47(15)
C23 C22 Cr1 C26 -116.3(2)
C24 C25 Cr1 O1 96.7(2)
C26 C25 Cr1 O1 -19.8(3)
C24 C25 Cr1 N1 -64.62(15)
C26 C25 Cr1 N1 178.81(14)
C24 C25 Cr1 N2 -155.60(15)
C26 C25 Cr1 N2 87.84(15)
C24 C25 Cr1 C23 37.19(14)
C26 C25 Cr1 C23 -79.37(16)
C26 C25 Cr1 C24 -116.6(2)
C24 C25 Cr1 C22 79.70(16)
C26 C25 Cr1 C22 -36.86(15)
C24 C25 Cr1 C26 116.6(2)
C22 C26 Cr1 O1 53.12(17)
C25 C26 Cr1 O1 170.04(13)
C22 C26 Cr1 N1 -118.81(16)
C25 C26 Cr1 N1 -1.9(2)
C22 C26 Cr1 N2 147.95(15)
C25 C26 Cr1 N2 -95.13(15)
C22 C26 Cr1 C23 -37.96(15)
C25 C26 Cr1 C23 78.96(16)
C22 C26 Cr1 C24 -79.97(16)
C25 C26 Cr1 C24 36.95(14)
C25 C26 Cr1 C22 116.9(2)
C22 C26 Cr1 C25 -116.9(2)
